data_2203502
loop_
_publ_author_name
'Jonathan D Crane'
'Eleanor Rogerson'

_publ_section_title
;
 2-(Adamantan-1-yl)-5-methylbenzo[<i>d</i>][1,3]oxazin-4-one
;
_journal_issue 4
_journal_name_full 'Acta Crystallographica Section E'
_journal_page_first o669
_journal_page_last o670
_journal_paper_doi 10.1107/S1600536804006907
_journal_volume 60
_journal_year 2004
_chemical_formula_iupac 'C19 H21 N O2'
_chemical_formula_moiety 'C19 H21 N O2'
_chemical_formula_sum 'C19 H21 N O2'
_chemical_formula_weight 295.37
_chemical_name_systematic
;
2-(Adamantan-1-yl)-5-methylbenzo[d][1,3]oxazin-4-one
;
_space_group_IT_number 11
_symmetry_cell_setting monoclinic
_symmetry_space_group_name_Hall '-P 2yb'
_symmetry_space_group_name_H-M 'P 1 21/m 1'
_atom_sites_solution_hydrogens geom
_atom_sites_solution_primary direct
_atom_sites_solution_secondary difmap
_cell_angle_alpha 90.00
_cell_angle_beta 104.275(11)
_cell_angle_gamma 90.00
_cell_formula_units_Z 2
_cell_length_a 8.3514(12)
_cell_length_b 6.7324(5)
_cell_length_c 13.3203(19)
_cell_measurement_reflns_used 8117
_cell_measurement_temperature 150(2)
_cell_measurement_theta_max 34.71
_cell_measurement_theta_min 2.52
_cell_volume 725.81(16)
_computing_cell_refinement X-AREA
_computing_data_collection 'X-AREA (Stoe & Cie, 2001)'
_computing_data_reduction 'X-RED (Stoe & Cie, 2001)'
_computing_molecular_graphics 'ORTEP-3 for Windows (Farrugia, 1997)'
_computing_publication_material WinGX
_computing_structure_refinement 'SHELXL97 (Sheldrick, 1997)'
_computing_structure_solution 'X-STEP32 (Stoe & Cie, 2001) and WinGX (Farrugia, 1999)'
_diffrn_ambient_temperature 150(2)
_diffrn_measured_fraction_theta_full 0.995
_diffrn_measured_fraction_theta_max 0.995
_diffrn_measurement_device_type 'Stoe IPDS-II area-detector'
_diffrn_measurement_method '\f and \w'
_diffrn_radiation_monochromator graphite
_diffrn_radiation_source 'fine-focus sealed tube'
_diffrn_radiation_type MoK\a
_diffrn_radiation_wavelength 0.71073
_diffrn_reflns_av_R_equivalents 0.0611
_diffrn_reflns_av_sigmaI/netI 0.0522
_diffrn_reflns_limit_h_max 13
_diffrn_reflns_limit_h_min -13
_diffrn_reflns_limit_k_max 9
_diffrn_reflns_limit_k_min -10
_diffrn_reflns_limit_l_max 17
_diffrn_reflns_limit_l_min -21
_diffrn_reflns_number 10561
_diffrn_reflns_theta_full 34.71
_diffrn_reflns_theta_max 34.71
_diffrn_reflns_theta_min 2.52
_diffrn_standards_decay_% 0
_diffrn_standards_number 0
_exptl_absorpt_coefficient_mu 0.087
_exptl_absorpt_correction_type none
_exptl_crystal_colour colourless
_exptl_crystal_density_diffrn 1.352
_exptl_crystal_density_method 'not measured'
_exptl_crystal_description block
_exptl_crystal_F_000 316
_exptl_crystal_size_max 0.60
_exptl_crystal_size_mid 0.25
_exptl_crystal_size_min 0.20
_refine_diff_density_max 0.492
_refine_diff_density_min -0.365
_refine_ls_extinction_coef 0.032(7)
_refine_ls_extinction_expression Fc^*^=kFc[1+0.001xFc^2^\l^3^/sin(2\q)]^-1/4^
_refine_ls_extinction_method SHELXL97
_refine_ls_goodness_of_fit_ref 1.001
_refine_ls_hydrogen_treatment constr
_refine_ls_matrix_type full
_refine_ls_number_parameters 126
_refine_ls_number_reflns 3325
_refine_ls_number_restraints 0
_refine_ls_restrained_S_all 1.001
_refine_ls_R_factor_all 0.0725
_refine_ls_R_factor_gt 0.0475
_refine_ls_shift/su_max 0.000
_refine_ls_shift/su_mean 0.000
_refine_ls_structure_factor_coef Fsqd
_refine_ls_weighting_details 'calc w = 1/[\s^2^(Fo^2^)+(0.081P)^2^] where P = (Fo^2^+2Fc^2^)/3'
_refine_ls_weighting_scheme calc
_refine_ls_wR_factor_gt 0.1312
_refine_ls_wR_factor_ref 0.1411
_reflns_number_gt 2132
_reflns_number_total 3325
_reflns_threshold_expression I>2\s(I)
_cod_data_source_file su6090.cif
_cod_data_source_block I
_cod_original_sg_symbol_H-M 'P 21/m'
_cod_database_code 2203502
_cod_database_fobs_code 2203502

loop_
_symmetry_equiv_pos_as_xyz
'x, y, z'
'-x, y+1/2, -z'
'-x, -y, -z'
'x, -y-1/2, z'

loop_
_atom_site_label
_atom_site_fract_x
_atom_site_fract_y
_atom_site_fract_z
_atom_site_U_iso_or_equiv
_atom_site_adp_type
_atom_site_calc_flag
_atom_site_refinement_flags
_atom_site_occupancy
_atom_site_type_symbol
O1 0.39794(12) 0.2500 0.58496(8) 0.0299(2) Uani d S 1 O
O2 0.30446(10) 0.2500 0.41487(7) 0.0219(2) Uani d S 1 O
N1 0.02377(13) 0.2500 0.32687(8) 0.0197(2) Uani d S 1 N
C1 0.27710(15) 0.2500 0.51396(10) 0.0208(2) Uani d S 1 C
C2 0.17667(14) 0.2500 0.32710(10) 0.0187(2) Uani d S 1 C
C3 -0.01715(14) 0.2500 0.42282(10) 0.0189(2) Uani d S 1 C
C4 0.10352(15) 0.2500 0.51764(10) 0.0188(2) Uani d S 1 C
C5 0.05645(16) 0.2500 0.61268(10) 0.0219(2) Uani d S 1 C
C6 -0.11190(18) 0.2500 0.60815(11) 0.0242(3) Uani d S 1 C
H6 -0.1462 0.2500 0.6710 0.029 Uiso calc SR 1 H
C7 -0.23170(16) 0.2500 0.51463(12) 0.0254(3) Uani d S 1 C
H7 -0.3455 0.2500 0.5144 0.030 Uiso calc SR 1 H
C8 -0.18492(15) 0.2500 0.42207(11) 0.0233(3) Uani d S 1 C
H8 -0.2664 0.2500 0.3582 0.028 Uiso calc SR 1 H
C9 0.1785(2) 0.2500 0.71724(11) 0.0317(3) Uani d S 1 C
H9A 0.1207 0.2201 0.7711 0.038 Uiso calc PR 0.50 H
H9B 0.2307 0.3810 0.7303 0.038 Uiso calc PR 0.50 H
H9C 0.2633 0.1490 0.7182 0.038 Uiso calc PR 0.50 H
C10 0.23881(14) 0.2500 0.22986(9) 0.0179(2) Uani d S 1 C
C11 0.09153(15) 0.2500 0.13392(10) 0.0248(3) Uani d S 1 C
H11A 0.0224 0.1309 0.1349 0.030 Uiso calc PR 0.50 H
H11B 0.0224 0.3691 0.1349 0.030 Uiso calc PR 0.50 H
C12 0.15514(16) 0.2500 0.03505(10) 0.0265(3) Uani d S 1 C
H12 0.0589 0.2500 -0.0269 0.032 Uiso calc SR 1 H
C13 0.25990(13) 0.43563(16) 0.03269(8) 0.0273(2) Uani d . 1 C
H13A 0.1923 0.5562 0.0334 0.033 Uiso calc R 1 H
H13B 0.2993 0.4370 -0.0316 0.033 Uiso calc R 1 H
C14 0.40801(12) 0.43543(14) 0.12743(7) 0.02358(19) Uani d . 1 C
H14 0.4765 0.5567 0.1258 0.028 Uiso calc R 1 H
C15 0.34586(12) 0.43626(14) 0.22713(7) 0.02296(19) Uani d . 1 C
H15A 0.2797 0.5575 0.2293 0.028 Uiso calc R 1 H
H15B 0.4412 0.4371 0.2884 0.028 Uiso calc R 1 H
C16 0.51278(16) 0.2500 0.12420(10) 0.0235(3) Uani d S 1 C
H16A 0.5524 0.2500 0.0600 0.028 Uiso calc SR 1 H
H16B 0.6103 0.2500 0.1842 0.028 Uiso calc SR 1 H

loop_
_atom_site_aniso_label
_atom_site_aniso_U_11
_atom_site_aniso_U_22
_atom_site_aniso_U_33
_atom_site_aniso_U_12
_atom_site_aniso_U_13
_atom_site_aniso_U_23
O1 0.0196(4) 0.0484(7) 0.0209(5) 0.000 0.0036(3) 0.000
O2 0.0149(4) 0.0333(5) 0.0184(4) 0.000 0.0059(3) 0.000
N1 0.0169(4) 0.0230(5) 0.0202(5) 0.000 0.0067(4) 0.000
C1 0.0186(5) 0.0250(6) 0.0198(5) 0.000 0.0068(4) 0.000
C2 0.0173(5) 0.0201(5) 0.0193(5) 0.000 0.0058(4) 0.000
C3 0.0171(5) 0.0193(5) 0.0219(5) 0.000 0.0079(4) 0.000
C4 0.0180(5) 0.0191(5) 0.0212(5) 0.000 0.0086(4) 0.000
C5 0.0257(6) 0.0207(6) 0.0220(6) 0.000 0.0111(5) 0.000
C6 0.0284(6) 0.0217(6) 0.0286(6) 0.000 0.0184(5) 0.000
C7 0.0207(5) 0.0241(6) 0.0362(7) 0.000 0.0165(5) 0.000
C8 0.0172(5) 0.0258(6) 0.0284(6) 0.000 0.0085(5) 0.000
C9 0.0353(7) 0.0427(8) 0.0191(6) 0.000 0.0105(5) 0.000
C10 0.0167(5) 0.0210(5) 0.0174(5) 0.000 0.0069(4) 0.000
C11 0.0175(5) 0.0374(7) 0.0200(6) 0.000 0.0058(4) 0.000
C12 0.0206(5) 0.0414(8) 0.0179(5) 0.000 0.0055(4) 0.000
C13 0.0314(5) 0.0293(5) 0.0245(4) 0.0079(4) 0.0133(4) 0.0080(4)
C14 0.0278(4) 0.0209(4) 0.0259(4) -0.0046(3) 0.0140(3) -0.0008(3)
C15 0.0264(4) 0.0212(4) 0.0246(4) -0.0038(3) 0.0126(3) -0.0035(3)
C16 0.0193(5) 0.0315(7) 0.0221(6) 0.000 0.0095(4) 0.000

loop_
_atom_type_symbol
_atom_type_description
_atom_type_scat_dispersion_real
_atom_type_scat_dispersion_imag
_atom_type_scat_source
O O 0.0106 0.0060 'International Tables Vol C Tables 4.2.6.8 and 6.1.1.4'
N N 0.0061 0.0033 'International Tables Vol C Tables 4.2.6.8 and 6.1.1.4'
C C 0.0033 0.0016 'International Tables Vol C Tables 4.2.6.8 and 6.1.1.4'
H H 0.0000 0.0000 'International Tables Vol C Tables 4.2.6.8 and 6.1.1.4'

loop_
_geom_angle_atom_site_label_1
_geom_angle_atom_site_label_2
_geom_angle_atom_site_label_3
_geom_angle_site_symmetry_1
_geom_angle_site_symmetry_3
_geom_angle
_geom_angle_publ_flag
C2 O2 C1 . . 122.07(9) yes
C2 N1 C3 . . 117.81(11) yes
O1 C1 O2 . . 116.33(11) yes
O1 C1 C4 . . 128.39(12) yes
O2 C1 C4 . . 115.28(10) yes
N1 C2 O2 . . 124.64(11) yes
N1 C2 C10 . . 123.61(11) yes
O2 C2 C10 . . 111.75(9) yes
C8 C3 N1 . . 117.55(11) ?
C8 C3 C4 . . 120.03(11) ?
N1 C3 C4 . . 122.43(10) yes
C3 C4 C5 . . 120.48(11) ?
C3 C4 C1 . . 117.77(11) yes
C5 C4 C1 . . 121.75(11) yes
C6 C5 C4 . . 117.48(12) ?
C6 C5 C9 . . 119.01(12) ?
C4 C5 C9 . . 123.51(12) yes
C7 C6 C5 . . 122.28(12) ?
C7 C6 H6 . . 118.9 ?
C5 C6 H6 . . 118.9 ?
C8 C7 C6 . . 119.96(12) ?
C8 C7 H7 . . 120.0 ?
C6 C7 H7 . . 120.0 ?
C7 C8 C3 . . 119.78(12) ?
C7 C8 H8 . . 120.1 ?
C3 C8 H8 . . 120.1 ?
C5 C9 H9A . . 109.5 ?
C5 C9 H9B . . 109.5 ?
H9A C9 H9B . . 109.5 ?
C5 C9 H9C . . 109.5 ?
H9A C9 H9C . . 109.5 ?
H9B C9 H9C . . 109.5 ?
C2 C10 C11 . . 109.81(9) ?
C2 C10 C15 . . 110.08(6) ?
C11 C10 C15 . . 109.19(7) ?
C2 C10 C15 . 4_565 110.08(6) ?
C11 C10 C15 . 4_565 109.19(7) ?
C15 C10 C15 . 4_565 108.44(10) ?
C12 C11 C10 . . 109.70(10) ?
C12 C11 H11A . . 109.7 ?
C10 C11 H11A . . 109.7 ?
C12 C11 H11B . . 109.7 ?
C10 C11 H11B . . 109.7 ?
H11A C11 H11B . . 108.2 ?
C13 C12 C13 . 4_565 109.51(11) ?
C13 C12 C11 . . 109.74(7) ?
C13 C12 C11 4_565 . 109.74(7) ?
C13 C12 H12 . . 109.3 ?
C13 C12 H12 4_565 . 109.3 ?
C11 C12 H12 . . 109.3 ?
C12 C13 C14 . . 109.36(8) ?
C12 C13 H13A . . 109.8 ?
C14 C13 H13A . . 109.8 ?
C12 C13 H13B . . 109.8 ?
C14 C13 H13B . . 109.8 ?
H13A C13 H13B . . 108.2 ?
C16 C14 C13 . . 109.15(9) ?
C16 C14 C15 . . 110.09(8) ?
C13 C14 C15 . . 109.54(8) ?
C16 C14 H14 . . 109.3 ?
C13 C14 H14 . . 109.3 ?
C15 C14 H14 . . 109.3 ?
C14 C15 C10 . . 109.70(8) ?
C14 C15 H15A . . 109.7 ?
C10 C15 H15A . . 109.7 ?
C14 C15 H15B . . 109.7 ?
C10 C15 H15B . . 109.7 ?
H15A C15 H15B . . 108.2 ?
C14 C16 C14 4_565 . 109.24(10) ?
C14 C16 H16A 4_565 . 109.8 ?
C14 C16 H16A . . 109.8 ?
C14 C16 H16B 4_565 . 109.8 ?
C14 C16 H16B . . 109.8 ?
H16A C16 H16B . . 108.3 ?

loop_
_geom_bond_atom_site_label_1
_geom_bond_atom_site_label_2
_geom_bond_site_symmetry_2
_geom_bond_distance
_geom_bond_publ_flag
O1 C1 . 1.2010(16) yes
O2 C2 . 1.3750(15) yes
O2 C1 . 1.3940(15) yes
N1 C2 . 1.2762(15) yes
N1 C3 . 1.4019(16) yes
C1 C4 . 1.4625(17) yes
C2 C10 . 1.5094(16) ?
C3 C8 . 1.3988(17) ?
C3 C4 . 1.4082(18) yes
C4 C5 . 1.4151(17) ?
C5 C6 . 1.3923(19) ?
C5 C9 . 1.510(2) ?
C6 C7 . 1.392(2) ?
C6 H6 . 0.9500 ?
C7 C8 . 1.3821(19) ?
C7 H7 . 0.9500 ?
C8 H8 . 0.9500 ?
C9 H9A . 0.9800 ?
C9 H9B . 0.9800 ?
C9 H9C . 0.9800 ?
C10 C11 . 1.5398(17) ?
C10 C15 . 1.5457(11) ?
C10 C15 4_565 1.5457(11) ?
C11 C12 . 1.5368(18) ?
C11 H11A . 0.9900 ?
C11 H11B . 0.9900 ?
C12 C13 . 1.5303(13) ?
C12 C13 4_565 1.5303(13) ?
C12 H12 . 1.0000 ?
C13 C14 . 1.5339(14) ?
C13 H13A . 0.9900 ?
C13 H13B . 0.9900 ?
C14 C16 . 1.5311(12) ?
C14 C15 . 1.5405(12) ?
C14 H14 . 1.0000 ?
C15 H15A . 0.9900 ?
C15 H15B . 0.9900 ?
C16 C14 4_565 1.5311(12) ?
C16 H16A . 0.9900 ?
C16 H16B . 0.9900 ?

loop_
_geom_contact_atom_site_label_1
_geom_contact_atom_site_label_2
_geom_contact_distance
_geom_contact_site_symmetry_2
_geom_contact_publ_flag
C1 C7 3.3984(4) 3_556 yes
C3 C5 3.4038(4) 3_556 yes
C4 C8 3.4884(5) 3_556 yes
N1 C6 3.5083(5) 3_556 yes

loop_
_geom_torsion_atom_site_label_1
_geom_torsion_atom_site_label_2
_geom_torsion_atom_site_label_3
_geom_torsion_atom_site_label_4
_geom_torsion_site_symmetry_1
_geom_torsion_site_symmetry_4
_geom_torsion
C2 O2 C1 O1 . . 180.0
C2 O2 C1 C4 . . 0.0
C3 N1 C2 O2 . . 0.0
C3 N1 C2 C10 . . 180.0
C1 O2 C2 N1 . . 0.0
C1 O2 C2 C10 . . 180.0
C2 N1 C3 C8 . . 180.0
C2 N1 C3 C4 . . 0.0
C8 C3 C4 C5 . . 0.0
N1 C3 C4 C5 . . 180.0
C8 C3 C4 C1 . . 180.0
N1 C3 C4 C1 . . 0.0
O1 C1 C4 C3 . . 180.0
O2 C1 C4 C3 . . 0.0
O1 C1 C4 C5 . . 0.0
O2 C1 C4 C5 . . 180.0
C3 C4 C5 C6 . . 0.0
C1 C4 C5 C6 . . 180.0
C3 C4 C5 C9 . . 180.0
C1 C4 C5 C9 . . 0.0
C4 C5 C6 C7 . . 0.0
C9 C5 C6 C7 . . 180.0
C5 C6 C7 C8 . . 0.0
C6 C7 C8 C3 . . 0.0
N1 C3 C8 C7 . . 180.0
C4 C3 C8 C7 . . 0.0
N1 C2 C10 C11 . . 0.0
O2 C2 C10 C11 . . 180.0
N1 C2 C10 C15 . . 120.25(7)
O2 C2 C10 C15 . . -59.75(7)
N1 C2 C10 C15 . 4_565 -120.25(7)
O2 C2 C10 C15 . 4_565 59.75(7)
C2 C10 C11 C12 . . 180.0
C15 C10 C11 C12 . . 59.21(6)
C15 C10 C11 C12 4_565 . -59.21(6)
C10 C11 C12 C13 . . -60.19(7)
C10 C11 C12 C13 . 4_565 60.19(7)
C13 C12 C13 C14 4_565 . -60.07(12)
C11 C12 C13 C14 . . 60.45(11)
C12 C13 C14 C16 . . 60.38(10)
C12 C13 C14 C15 . . -60.23(10)
C16 C14 C15 C10 . . -60.25(10)
C13 C14 C15 C10 . . 59.79(10)
C2 C10 C15 C14 . . -179.74(8)
C11 C10 C15 C14 . . -59.12(10)
C15 C10 C15 C14 4_565 . 59.77(12)
C13 C14 C16 C14 . 4_565 -60.82(12)
C15 C14 C16 C14 . 4_565 59.45(13)
